data_1555171
loop_
_publ_author_name
'Bera, Srikrishna'
'Daniliuc, Constantin G.'
'Studer, Armido'

_publ_section_title
;
 Enantioselective Synthesis of Substituted \d-Lactones by Cooperative
 Oxidative N-Heterocyclic Carbene and Lewis Acid Catalysis.
;
_journal_issue 20
_journal_name_full 'Organic letters'
_journal_page_first 4940
_journal_page_last 4943
_journal_paper_doi 10.1021/acs.orglett.5b01932
_journal_volume 17
_journal_year 2015
_chemical_absolute_configuration ad
_chemical_formula_sum 'C23 H28 O7'
_chemical_formula_weight 416.45
_space_group_crystal_system orthorhombic
_space_group_IT_number 19
_space_group_name_Hall 'P 2ac 2ab'
_space_group_name_H-M_alt 'P 21 21 21'
_atom_sites_solution_hydrogens geom
_cell_angle_alpha 90
_cell_angle_beta 90
_cell_angle_gamma 90
_cell_formula_units_Z 4
_cell_length_a 8.5586(3)
_cell_length_b 9.2119(3)
_cell_length_c 27.3349(8)
_cell_measurement_reflns_used 9998
_cell_measurement_temperature 100.(2)
_cell_measurement_theta_max 68.1743
_cell_measurement_theta_min 5.0665
_cell_volume 2155.11(12)
_computing_cell_refinement 'SAINT V8.34A (Bruker AXS Inc., 2013)'
_computing_data_collection
;
APEX2 v.2014.1-1 (Bruker AXS Inc., 2014)

;
_computing_data_reduction 'SAINT V8.34A (Bruker AXS Inc., 2013)'
_computing_molecular_graphics 'XP (Sheldrick, 2014)'
_computing_publication_material 'SHELXL-2014 (Sheldrick, 2014)'
_computing_structure_refinement 'SHELXL-2014/7 (Sheldrick, 2014)'
_computing_structure_solution 'SHELXL-2014 (Sheldrick, 2014)'
_diffrn_ambient_temperature 100.(2)
_diffrn_detector_area_resol_mean 10.4167
_diffrn_measured_fraction_theta_full 0.957
_diffrn_measured_fraction_theta_max 0.957
_diffrn_measurement_device_type 'Bruker D8 Venture PHOTON 100 CMOS'
_diffrn_measurement_method 'omega and phi scans'
_diffrn_radiation_monochromator 'MX mirror'
_diffrn_radiation_type 'Cu K\a'
_diffrn_radiation_wavelength 1.54178
_diffrn_reflns_av_R_equivalents 0.0407
_diffrn_reflns_av_unetI/netI 0.0373
_diffrn_reflns_limit_h_max 9
_diffrn_reflns_limit_h_min -9
_diffrn_reflns_limit_k_max 9
_diffrn_reflns_limit_k_min -10
_diffrn_reflns_limit_l_max 29
_diffrn_reflns_limit_l_min -30
_diffrn_reflns_number 13119
_diffrn_reflns_theta_full 61.16
_diffrn_reflns_theta_max 61.16
_diffrn_reflns_theta_min 5.07
_diffrn_source 'Cu ImS'
_diffrn_source_type 'micro focus tube'
_exptl_absorpt_coefficient_mu 0.782
_exptl_absorpt_correction_T_max 0.93
_exptl_absorpt_correction_T_min 0.71
_exptl_absorpt_correction_type multi-scan
_exptl_absorpt_process_details
;
Bruker AXS (2014). SADABS, Version 2014/2, Bruker AXS Inc., Madison, Wisconsin,
USA.
;
_exptl_crystal_colour colourless
_exptl_crystal_density_diffrn 1.284
_exptl_crystal_density_method 'not measured'
_exptl_crystal_description prism
_exptl_crystal_F_000 888
_exptl_crystal_size_max 0.258
_exptl_crystal_size_mid 0.103
_exptl_crystal_size_min 0.098
_refine_diff_density_max 0.284
_refine_diff_density_min -0.311
_refine_ls_abs_structure_details
;
Flack x determined using 1081 quotients [(I+)-(I-)]/[(I+)+(I-)]
(Parsons, Flack and Wagner, Acta Cryst. B69 (2013) 249-259).
;
_refine_ls_abs_structure_Flack 0.18(9)
_refine_ls_extinction_method none
_refine_ls_goodness_of_fit_ref 1.358
_refine_ls_hydrogen_treatment constr
_refine_ls_matrix_type full
_refine_ls_number_parameters 275
_refine_ls_number_reflns 3057
_refine_ls_number_restraints 0
_refine_ls_restrained_S_all 1.358
_refine_ls_R_factor_all 0.0631
_refine_ls_R_factor_gt 0.0618
_refine_ls_shift/su_max 0.000
_refine_ls_shift/su_mean 0.000
_refine_ls_structure_factor_coef Fsqd
_refine_ls_weighting_details 'w=1/[\s^2^(Fo^2^)+3.9903P] where P=(Fo^2^+2Fc^2^)/3'
_refine_ls_weighting_scheme calc
_refine_ls_wR_factor_gt 0.1241
_refine_ls_wR_factor_ref 0.1245
_reflns_number_gt 3004
_reflns_number_total 3057
_reflns_threshold_expression 'I > 2\s(I)'
_cod_data_source_file ol5b01932_si_002.cif
_cod_data_source_block stu8061
_cod_database_code 1555171

loop_
_space_group_symop_operation_xyz
'x, y, z'
'-x+1/2, -y, z+1/2'
'-x, y+1/2, -z+1/2'
'x+1/2, -y+1/2, -z'

loop_
_atom_site_type_symbol
_atom_site_label
_atom_site_fract_x
_atom_site_fract_y
_atom_site_fract_z
_atom_site_U_iso_or_equiv
_atom_site_adp_type
_atom_site_calc_flag
_atom_site_refinement_flags_adp
_atom_site_refinement_flags_posn
_atom_site_occupancy
O O1 0.3659(4) 0.7168(4) 0.23184(14) 0.0169(9) Uani d . . 1
O O2 0.6018(4) 0.8115(4) 0.23247(14) 0.0134(9) Uani d . . 1
O O3 0.7225(4) 0.8572(4) 0.43437(15) 0.0198(10) Uani d . . 1
O O4 0.4798(4) 0.7927(4) 0.45681(13) 0.0171(9) Uani d . . 1
O O5 0.3590(5) 0.5116(4) 0.38622(14) 0.0173(9) Uani d . . 1
O O6 0.5326(5) 0.4900(4) 0.44766(14) 0.0192(10) Uani d . . 1
O O7 0.0385(4) 1.1510(4) 0.35971(15) 0.0176(9) Uani d . . 1
C C1 0.4896(7) 0.7212(6) 0.25193(19) 0.0095(12) Uani d . . 1
C C2 0.5333(6) 0.6426(6) 0.2979(2) 0.0119(12) Uani d . . 1
H H2 0.4524 0.5672 0.305 0.014 Uiso calc U R 1
C C3 0.5423(6) 0.7495(6) 0.3416(2) 0.0107(12) Uani d . . 1
H H3 0.6319 0.8154 0.334 0.013 Uiso calc U R 1
C C4 0.5910(6) 0.6679(6) 0.3896(2) 0.0126(12) Uani d . . 1
C C5 0.7513(6) 0.5965(6) 0.3798(2) 0.0140(13) Uani d . . 1
H H5A 0.8296 0.6731 0.373 0.017 Uiso calc U R 1
H H5B 0.7853 0.5433 0.4095 0.017 Uiso calc U R 1
C C6 0.7450(7) 0.4926(6) 0.3370(2) 0.0129(12) Uani d . . 1
H H6A 0.6713 0.4129 0.3447 0.015 Uiso calc U R 1
H H6B 0.8497 0.4492 0.3321 0.015 Uiso calc U R 1
C C7 0.6936(6) 0.5666(6) 0.2897(2) 0.0121(13) Uani d . . 1
H H7 0.6804 0.4906 0.2639 0.014 Uiso calc U R 1
C C8 0.8057(6) 0.6785(6) 0.27122(19) 0.0121(13) Uani d . . 1
H H8 0.9137 0.6669 0.2783 0.015 Uiso calc U R 1
C C9 0.7617(6) 0.7920(6) 0.24565(19) 0.0116(12) Uani d . . 1
C C10 0.8568(7) 0.9104(6) 0.2241(2) 0.0188(14) Uani d . . 1
H H10A 0.9656 0.9002 0.2348 0.028 Uiso calc U R 1
H H10B 0.816 1.0044 0.235 0.028 Uiso calc U R 1
H H10C 0.8518 0.905 0.1884 0.028 Uiso calc U R 1
C C11 0.6086(7) 0.7822(6) 0.4293(2) 0.0143(13) Uani d . . 1
C C12 0.4844(7) 0.8991(7) 0.4959(2) 0.0228(15) Uani d . . 1
H H12A 0.3765 0.9242 0.5058 0.027 Uiso calc U R 1
H H12B 0.5359 0.9887 0.484 0.027 Uiso calc U R 1
C C13 0.5729(7) 0.8400(8) 0.5394(2) 0.0273(16) Uani d . . 1
H H13A 0.5209 0.7521 0.5514 0.041 Uiso calc U R 1
H H13B 0.5751 0.9131 0.5654 0.041 Uiso calc U R 1
H H13C 0.6801 0.8164 0.5296 0.041 Uiso calc U R 1
C C14 0.4769(7) 0.5503(6) 0.4065(2) 0.0140(13) Uani d . . 1
C C15 0.4333(7) 0.3820(7) 0.4711(2) 0.0251(16) Uani d . . 1
H H15A 0.4147 0.2994 0.4487 0.03 Uiso calc U R 1
H H15B 0.3312 0.4253 0.4799 0.03 Uiso calc U R 1
C C16 0.5163(10) 0.3317(8) 0.5159(3) 0.044(2) Uani d . . 1
H H16A 0.6147 0.285 0.5066 0.066 Uiso calc U R 1
H H16B 0.4505 0.2621 0.5335 0.066 Uiso calc U R 1
H H16C 0.5382 0.4151 0.5371 0.066 Uiso calc U R 1
C C21 0.4001(6) 0.8494(6) 0.34634(19) 0.0116(12) Uani d . . 1
C C22 0.2469(6) 0.8042(6) 0.3431(2) 0.0141(13) Uani d . . 1
H H22 0.2257 0.7041 0.338 0.017 Uiso calc U R 1
C C23 0.1223(6) 0.9005(6) 0.3470(2) 0.0153(13) Uani d . . 1
H H23 0.018 0.8663 0.3443 0.018 Uiso calc U R 1
C C24 0.1514(7) 1.0467(6) 0.3550(2) 0.0130(13) Uani d . . 1
C C25 0.3051(6) 1.0970(6) 0.3587(2) 0.0120(13) Uani d . . 1
H H25 0.3258 1.1969 0.3644 0.014 Uiso calc U R 1
C C26 0.4271(6) 0.9984(6) 0.3540(2) 0.0124(13) Uani d . . 1
H H26 0.5316 1.0326 0.3559 0.015 Uiso calc U R 1
C C27 -0.1216(7) 1.1020(7) 0.3562(2) 0.0249(15) Uani d . . 1
H H27A -0.1386 1.0566 0.3242 0.037 Uiso calc U R 1
H H27B -0.1922 1.1851 0.3599 0.037 Uiso calc U R 1
H H27C -0.1426 1.0311 0.3821 0.037 Uiso calc U R 1

loop_
_atom_site_aniso_label
_atom_site_aniso_U_11
_atom_site_aniso_U_22
_atom_site_aniso_U_33
_atom_site_aniso_U_12
_atom_site_aniso_U_13
_atom_site_aniso_U_23
O1 0.018(2) 0.014(2) 0.019(2) -0.0026(18) -0.0055(18) -0.0022(19)
O2 0.014(2) 0.011(2) 0.015(2) 0.0003(17) 0.0018(16) 0.0014(17)
O3 0.017(2) 0.021(2) 0.022(2) -0.006(2) 0.0005(18) -0.004(2)
O4 0.017(2) 0.023(2) 0.011(2) -0.0009(19) 0.0007(17) -0.0067(18)
O5 0.017(2) 0.015(2) 0.020(2) -0.0065(19) -0.0028(19) 0.0050(18)
O6 0.022(2) 0.020(2) 0.015(2) -0.005(2) -0.0020(19) 0.0079(19)
O7 0.014(2) 0.012(2) 0.027(2) 0.0036(18) 0.0016(18) 0.0023(19)
C1 0.017(3) 0.003(3) 0.008(3) 0.000(2) 0.005(2) -0.001(2)
C2 0.008(3) 0.008(3) 0.019(3) -0.001(2) 0.004(2) 0.001(2)
C3 0.011(3) 0.012(3) 0.009(3) -0.001(2) 0.000(2) -0.001(2)
C4 0.014(3) 0.011(3) 0.013(3) -0.003(3) 0.006(2) 0.003(3)
C5 0.011(3) 0.019(3) 0.012(3) -0.002(3) -0.003(2) 0.007(3)
C6 0.014(3) 0.013(3) 0.012(3) -0.005(3) 0.000(2) -0.001(2)
C7 0.019(3) 0.008(3) 0.009(3) -0.002(2) 0.003(2) 0.003(2)
C8 0.012(3) 0.013(3) 0.011(3) 0.002(2) 0.003(2) -0.005(3)
C9 0.017(3) 0.012(3) 0.006(3) 0.001(3) 0.003(2) -0.005(2)
C10 0.021(3) 0.012(3) 0.024(4) 0.000(3) 0.005(3) 0.006(3)
C11 0.017(3) 0.018(3) 0.008(3) 0.002(3) -0.001(2) 0.006(3)
C12 0.020(3) 0.029(4) 0.020(3) 0.000(3) 0.002(3) -0.012(3)
C13 0.021(3) 0.046(4) 0.014(3) -0.003(3) 0.002(3) -0.005(3)
C14 0.019(3) 0.011(3) 0.012(3) 0.003(3) 0.004(3) 0.003(2)
C15 0.026(4) 0.024(4) 0.025(4) -0.007(3) 0.003(3) 0.018(3)
C16 0.065(5) 0.033(4) 0.035(4) -0.014(4) -0.005(4) 0.025(4)
C21 0.013(3) 0.016(3) 0.006(3) 0.000(2) 0.002(2) 0.000(2)
C22 0.017(3) 0.009(3) 0.016(3) -0.004(3) 0.000(2) -0.003(3)
C23 0.007(3) 0.016(3) 0.022(4) -0.003(3) -0.002(2) 0.000(3)
C24 0.019(3) 0.008(3) 0.011(3) 0.004(3) 0.001(2) 0.003(3)
C25 0.018(3) 0.003(3) 0.015(3) -0.002(2) 0.004(2) 0.004(2)
C26 0.015(3) 0.009(3) 0.013(3) -0.002(3) 0.000(2) -0.006(3)
C27 0.013(3) 0.023(3) 0.038(4) 0.004(3) -0.001(3) 0.003(3)

loop_
_atom_type_symbol
_atom_type_description
_atom_type_scat_dispersion_real
_atom_type_scat_dispersion_imag
_atom_type_scat_source
C C 0.0181 0.0091 'International Tables Vol C Tables 4.2.6.8 and 6.1.1.4'
H H 0.0000 0.0000 'International Tables Vol C Tables 4.2.6.8 and 6.1.1.4'
O O 0.0492 0.0322 'International Tables Vol C Tables 4.2.6.8 and 6.1.1.4'

loop_
_geom_angle_atom_site_label_1
_geom_angle_atom_site_label_2
_geom_angle_atom_site_label_3
_geom_angle
C1 O2 C9 119.7(4)
C11 O4 C12 116.1(5)
C14 O6 C15 116.4(5)
C24 O7 C27 116.3(4)
O1 C1 O2 117.5(5)
O1 C1 C2 126.2(5)
O2 C1 C2 116.2(5)
C1 C2 C3 110.6(4)
C1 C2 C7 108.5(4)
C3 C2 C7 110.7(4)
C1 C2 H2 109.0
C3 C2 H2 109.0
C7 C2 H2 109.0
C21 C3 C2 114.0(4)
C21 C3 C4 115.4(4)
C2 C3 C4 110.7(4)
C21 C3 H3 105.2
C2 C3 H3 105.2
C4 C3 H3 105.2
C11 C4 C14 109.8(5)
C11 C4 C5 109.3(4)
C14 C4 C5 108.5(4)
C11 C4 C3 107.0(4)
C14 C4 C3 115.0(5)
C5 C4 C3 107.2(4)
C6 C5 C4 111.8(5)
C6 C5 H5A 109.3
C4 C5 H5A 109.3
C6 C5 H5B 109.3
C4 C5 H5B 109.3
H5A C5 H5B 107.9
C5 C6 C7 112.5(5)
C5 C6 H6A 109.1
C7 C6 H6A 109.1
C5 C6 H6B 109.1
C7 C6 H6B 109.1
H6A C6 H6B 107.8
C8 C7 C6 114.1(5)
C8 C7 C2 107.7(4)
C6 C7 C2 109.5(4)
C8 C7 H7 108.5
C6 C7 H7 108.5
C2 C7 H7 108.5
C9 C8 C7 123.0(5)
C9 C8 H8 118.5
C7 C8 H8 118.5
C8 C9 O2 120.7(5)
C8 C9 C10 129.7(5)
O2 C9 C10 109.5(4)
C9 C10 H10A 109.5
C9 C10 H10B 109.5
H10A C10 H10B 109.5
C9 C10 H10C 109.5
H10A C10 H10C 109.5
H10B C10 H10C 109.5
O3 C11 O4 124.2(5)
O3 C11 C4 124.1(5)
O4 C11 C4 111.7(5)
O4 C12 C13 110.5(5)
O4 C12 H12A 109.6
C13 C12 H12A 109.6
O4 C12 H12B 109.6
C13 C12 H12B 109.6
H12A C12 H12B 108.1
C12 C13 H13A 109.5
C12 C13 H13B 109.5
H13A C13 H13B 109.5
C12 C13 H13C 109.5
H13A C13 H13C 109.5
H13B C13 H13C 109.5
O5 C14 O6 124.1(5)
O5 C14 C4 127.2(5)
O6 C14 C4 108.6(5)
O6 C15 C16 107.2(5)
O6 C15 H15A 110.3
C16 C15 H15A 110.3
O6 C15 H15B 110.3
C16 C15 H15B 110.3
H15A C15 H15B 108.5
C15 C16 H16A 109.5
C15 C16 H16B 109.5
H16A C16 H16B 109.5
C15 C16 H16C 109.5
H16A C16 H16C 109.5
H16B C16 H16C 109.5
C22 C21 C26 117.4(5)
C22 C21 C3 124.7(5)
C26 C21 C3 117.9(5)
C21 C22 C23 122.1(5)
C21 C22 H22 118.9
C23 C22 H22 118.9
C24 C23 C22 119.6(5)
C24 C23 H23 120.2
C22 C23 H23 120.2
O7 C24 C23 124.8(5)
O7 C24 C25 115.1(5)
C23 C24 C25 120.1(5)
C26 C25 C24 118.9(5)
C26 C25 H25 120.6
C24 C25 H25 120.6
C25 C26 C21 121.9(5)
C25 C26 H26 119.1
C21 C26 H26 119.1
O7 C27 H27A 109.5
O7 C27 H27B 109.5
H27A C27 H27B 109.5
O7 C27 H27C 109.5
H27A C27 H27C 109.5
H27B C27 H27C 109.5

loop_
_geom_bond_atom_site_label_1
_geom_bond_atom_site_label_2
_geom_bond_distance
O1 C1 1.193(7)
O2 C1 1.378(6)
O2 C9 1.427(7)
O3 C11 1.203(7)
O4 C11 1.338(7)
O4 C12 1.450(7)
O5 C14 1.205(7)
O6 C14 1.342(7)
O6 C15 1.457(7)
O7 C24 1.369(7)
O7 C27 1.446(7)
C1 C2 1.497(8)
C2 C3 1.551(7)
C2 C7 1.557(7)
C2 H2 1.0
C3 C21 1.531(7)
C3 C4 1.569(8)
C3 H3 1.0
C4 C11 1.519(8)
C4 C14 1.530(8)
C4 C5 1.545(8)
C5 C6 1.514(8)
C5 H5A 0.99
C5 H5B 0.99
C6 C7 1.527(8)
C6 H6A 0.99
C6 H6B 0.99
C7 C8 1.496(7)
C7 H7 1.0
C8 C9 1.313(8)
C8 H8 0.95
C9 C10 1.483(8)
C10 H10A 0.98
C10 H10B 0.98
C10 H10C 0.98
C12 C13 1.513(8)
C12 H12A 0.99
C12 H12B 0.99
C13 H13A 0.98
C13 H13B 0.98
C13 H13C 0.98
C15 C16 1.490(9)
C15 H15A 0.99
C15 H15B 0.99
C16 H16A 0.98
C16 H16B 0.98
C16 H16C 0.98
C21 C22 1.379(8)
C21 C26 1.407(8)
C22 C23 1.391(8)
C22 H22 0.95
C23 C24 1.387(8)
C23 H23 0.95
C24 C25 1.399(8)
C25 C26 1.390(8)
C25 H25 0.95
C26 H26 0.95
C27 H27A 0.98
C27 H27B 0.98
C27 H27C 0.98

loop_
_geom_hbond_atom_site_label_D
_geom_hbond_atom_site_label_H
_geom_hbond_atom_site_label_A
_geom_hbond_site_symmetry_A
_geom_hbond_distance_DH
_geom_hbond_distance_HA
_geom_hbond_distance_DA
_geom_hbond_angle_DHA
C2 H2 O2 3_645 1.00 2.61 3.365(7) 132.4
C10 H10B O1 3_655 0.98 2.66 3.612(7) 164.2
C27 H27C O3 1_455 0.98 2.44 3.382(7) 161.5

loop_
_geom_torsion_atom_site_label_1
_geom_torsion_atom_site_label_2
_geom_torsion_atom_site_label_3
_geom_torsion_atom_site_label_4
_geom_torsion
C9 O2 C1 O1 -162.4(5)
C9 O2 C1 C2 20.3(7)
O1 C1 C2 C3 -106.3(6)
O2 C1 C2 C3 70.8(6)
O1 C1 C2 C7 132.1(6)
O2 C1 C2 C7 -50.8(6)
C1 C2 C3 C21 48.9(6)
C7 C2 C3 C21 169.2(4)
C1 C2 C3 C4 -179.0(4)
C7 C2 C3 C4 -58.7(6)
C21 C3 C4 C11 -52.8(6)
C2 C3 C4 C11 175.8(4)
C21 C3 C4 C14 69.4(6)
C2 C3 C4 C14 -62.0(6)
C21 C3 C4 C5 -169.9(5)
C2 C3 C4 C5 58.7(5)
C11 C4 C5 C6 -174.1(5)
C14 C4 C5 C6 66.2(6)
C3 C4 C5 C6 -58.5(6)
C4 C5 C6 C7 59.0(6)
C5 C6 C7 C8 65.2(6)
C5 C6 C7 C2 -55.6(6)
C1 C2 C7 C8 52.3(6)
C3 C2 C7 C8 -69.2(6)
C1 C2 C7 C6 176.9(4)
C3 C2 C7 C6 55.4(6)
C6 C7 C8 C9 -150.6(5)
C2 C7 C8 C9 -28.8(7)
C7 C8 C9 O2 -2.4(8)
C7 C8 C9 C10 -178.9(6)
C1 O2 C9 C8 8.4(7)
C1 O2 C9 C10 -174.4(4)
C12 O4 C11 O3 -2.2(8)
C12 O4 C11 C4 -180.0(5)
C14 C4 C11 O3 153.8(5)
C5 C4 C11 O3 34.9(7)
C3 C4 C11 O3 -80.8(7)
C14 C4 C11 O4 -28.4(6)
C5 C4 C11 O4 -147.3(5)
C3 C4 C11 O4 97.0(5)
C11 O4 C12 C13 -79.7(6)
C15 O6 C14 O5 -6.7(8)
C15 O6 C14 C4 175.8(5)
C11 C4 C14 O5 123.3(6)
C5 C4 C14 O5 -117.3(6)
C3 C4 C14 O5 2.7(8)
C11 C4 C14 O6 -59.3(6)
C5 C4 C14 O6 60.1(6)
C3 C4 C14 O6 -180.0(4)
C14 O6 C15 C16 -179.2(6)
C2 C3 C21 C22 46.1(7)
C4 C3 C21 C22 -83.7(7)
C2 C3 C21 C26 -133.0(5)
C4 C3 C21 C26 97.1(6)
C26 C21 C22 C23 0.1(8)
C3 C21 C22 C23 -179.1(5)
C21 C22 C23 C24 -0.6(9)
C27 O7 C24 C23 0.2(8)
C27 O7 C24 C25 -179.8(5)
C22 C23 C24 O7 -179.7(5)
C22 C23 C24 C25 0.4(9)
O7 C24 C25 C26 -179.5(5)
C23 C24 C25 C26 0.5(9)
C24 C25 C26 C21 -1.1(8)
C22 C21 C26 C25 0.8(8)
C3 C21 C26 C25 -180.0(5)
